data_4333563
loop_
_publ_author_name
'Yun Gong'
'Tao Wu'
'Peng Gang Jiang'
'Jian Hua Lin'
'Yong Xi Yang'

_publ_contact_author_address
;
 Department of Chemistry 
 College of Chemistry and Chemical Engineering
 Chongqing University
 Chongqing, 400030
 P. R. China
;
_publ_contact_author_email jhlin@cqu.edu.cn
_publ_contact_author_fax +86-023-65102316
_publ_contact_author_name 'Prof. Jianhua Lin'
_publ_contact_author_phone +86-023-65102316
_publ_section_title
;
 Octamolybdate-Based Metal-Organic Framework with Unsaturated Coordinated
 Metal Center As Electrocatalyst for Generating Hydrogen from Water
;
_journal_name_full 'Inorganic Chemistry'
_journal_page_first 777
_journal_page_last 784
_journal_paper_doi 10.1021/ic3018858
_journal_volume 52
_journal_year 2013
_chemical_formula_sum 'C8 H22 Cu3 Mo8 N16 O30'
_chemical_formula_weight 1780.56
_chemical_name_systematic
; 
 ? 
;
_space_group_IT_number 2
_symmetry_cell_setting triclinic
_symmetry_space_group_name_Hall '-P 1'
_symmetry_space_group_name_H-M 'P -1'
_atom_sites_solution_hydrogens geom
_atom_sites_solution_primary direct
_atom_sites_solution_secondary difmap
_audit_creation_method SHELXL-97
_cell_angle_alpha 116.636(2)
_cell_angle_beta 100.8770(10)
_cell_angle_gamma 94.3770(10)
_cell_formula_units_Z 1
_cell_length_a 8.9318(8)
_cell_length_b 11.1272(9)
_cell_length_c 11.2538(10)
_cell_measurement_temperature 298(2)
_cell_volume 965.17(15)
_computing_cell_refinement 'Bruker SMART'
_computing_data_collection 'Bruker SMART'
_computing_data_reduction 'Bruker SAINT'
_computing_molecular_graphics 'SHELXTL (Sheldrick, 2008)'
_computing_publication_material 'publCIF (Westrip, 2010)'
_computing_structure_refinement 'SHELXTL (Sheldrick, 2008)'
_computing_structure_solution 'SHELXTL (Sheldrick, 2008)'
_diffrn_ambient_temperature 298(2)
_diffrn_measured_fraction_theta_full 0.974
_diffrn_measured_fraction_theta_max 0.974
_diffrn_measurement_device_type 'Bruker SMART APEX CCD'
_diffrn_measurement_method 'phi and omega scans'
_diffrn_radiation_monochromator graphite
_diffrn_radiation_source 'fine-focus sealed tube'
_diffrn_radiation_type MoK\a
_diffrn_radiation_wavelength 0.71073
_diffrn_reflns_av_R_equivalents 0.0233
_diffrn_reflns_av_sigmaI/netI 0.0423
_diffrn_reflns_limit_h_max 10
_diffrn_reflns_limit_h_min -10
_diffrn_reflns_limit_k_max 12
_diffrn_reflns_limit_k_min -13
_diffrn_reflns_limit_l_max 13
_diffrn_reflns_limit_l_min -7
_diffrn_reflns_number 4749
_diffrn_reflns_theta_full 25.02
_diffrn_reflns_theta_max 25.02
_diffrn_reflns_theta_min 2.74
_exptl_absorpt_coefficient_mu 4.241
_exptl_absorpt_correction_T_max 0.712
_exptl_absorpt_correction_T_min 0.238
_exptl_absorpt_correction_type multi-scan
_exptl_absorpt_process_details 'SADABS (Sheldrick, 1996)'
_exptl_crystal_colour blue
_exptl_crystal_density_diffrn 3.063
_exptl_crystal_description block
_exptl_crystal_F_000 845
_exptl_crystal_size_max 0.38
_exptl_crystal_size_mid 0.29
_exptl_crystal_size_min 0.08
_refine_diff_density_max 0.804
_refine_diff_density_min -0.927
_refine_diff_density_rms 0.154
_refine_ls_extinction_method none
_refine_ls_goodness_of_fit_ref 1.080
_refine_ls_hydrogen_treatment constr
_refine_ls_matrix_type full
_refine_ls_number_parameters 295
_refine_ls_number_reflns 3331
_refine_ls_number_restraints 0
_refine_ls_restrained_S_all 1.080
_refine_ls_R_factor_all 0.0343
_refine_ls_R_factor_gt 0.0284
_refine_ls_shift/su_max 0.001
_refine_ls_shift/su_mean 0.000
_refine_ls_structure_factor_coef Fsqd
_refine_ls_weighting_details 'calc w=1/[\s^2^(Fo^2^)+(0.0347P)^2^+0.2533P] where P=(Fo^2^+2Fc^2^)/3'
_refine_ls_weighting_scheme calc
_refine_ls_wR_factor_gt 0.0703
_refine_ls_wR_factor_ref 0.0737
_reflns_number_gt 2929
_reflns_number_total 3331
_reflns_threshold_expression >2sigma(I)
_cod_data_source_file ic3018858_si_002_1.cif
_cod_data_source_block 111214d
_cod_original_cell_volume 965.17(14)
_cod_database_code 4333563

loop_
_symmetry_equiv_pos_as_xyz
'x, y, z'
'-x, -y, -z'

loop_
_atom_site_label
_atom_site_type_symbol
_atom_site_fract_x
_atom_site_fract_y
_atom_site_fract_z
_atom_site_U_iso_or_equiv
_atom_site_adp_type
_atom_site_occupancy
_atom_site_symmetry_multiplicity
_atom_site_calc_flag
_atom_site_refinement_flags
Cu1 Cu 0.68041(8) 0.32503(6) 0.13577(6) 0.01901(16) Uani 1 1 d .
Cu2 Cu 0.5000 0.0000 0.0000 0.0182(2) Uani 1 2 d S
Mo1 Mo 0.82528(5) 0.90212(4) 0.38076(4) 0.01221(12) Uani 1 1 d .
Mo2 Mo 1.14318(5) 0.90837(4) 0.26702(4) 0.01452(12) Uani 1 1 d .
Mo3 Mo 0.96781(5) 0.61272(4) 0.31499(4) 0.01340(12) Uani 1 1 d .
Mo4 Mo 1.08500(5) 1.22240(4) 0.37784(4) 0.01569(12) Uani 1 1 d .
N1 N 0.8106(5) 0.5494(4) 0.0996(4) 0.0182(10) Uani 1 1 d .
N2 N 0.6988(5) 0.4316(4) 0.0348(4) 0.0172(9) Uani 1 1 d .
N3 N 0.6694(5) 0.5375(4) -0.0867(4) 0.0168(9) Uani 1 1 d .
N4 N 0.6025(5) 0.5738(5) -0.1863(5) 0.0285(12) Uani 1 1 d .
H4A H 0.5190 0.5239 -0.2476 0.034 Uiso 1 1 calc R
H4B H 0.6449 0.6460 -0.1860 0.034 Uiso 1 1 calc R
N5 N 0.6331(5) 0.2542(4) 0.2579(4) 0.0166(9) Uani 1 1 d .
N6 N 0.5713(5) 0.1186(4) 0.2078(4) 0.0153(9) Uani 1 1 d .
N7 N 0.5750(5) 0.2298(4) 0.4243(4) 0.0150(9) Uani 1 1 d .
N8 N 0.5499(5) 0.2647(5) 0.5552(4) 0.0239(11) Uani 1 1 d .
H8A H 0.5739 0.3484 0.6187 0.029 Uiso 1 1 calc R
H8B H 0.5107 0.2021 0.5713 0.029 Uiso 1 1 calc R
O1 O 1.0028(4) 0.7850(3) 0.2978(3) 0.0155(7) Uani 1 1 d .
O2 O 0.9948(4) 1.0309(3) 0.3934(3) 0.0149(7) Uani 1 1 d .
O3 O 0.7944(4) 0.7488(3) 0.4074(3) 0.0158(8) Uani 1 1 d .
O4 O 0.7011(4) 0.8514(4) 0.2248(4) 0.0223(8) Uani 1 1 d .
O5 O 0.7357(4) 1.0180(4) 0.4982(4) 0.0186(8) Uani 1 1 d .
O6 O 1.2270(4) 1.0940(4) 0.3199(4) 0.0187(8) Uani 1 1 d .
O7 O 1.0398(4) 0.8621(4) 0.1043(4) 0.0271(9) Uani 1 1 d .
O8 O 1.3038(4) 0.8318(4) 0.2465(4) 0.0217(8) Uani 1 1 d .
O9 O 0.8331(4) 0.4722(4) 0.2863(4) 0.0234(9) Uani 1 1 d .
O10 O 1.0535(4) 0.6916(4) 0.5016(3) 0.0170(8) Uani 1 1 d .
O11 O 1.1141(4) 0.5449(4) 0.2474(4) 0.0273(9) Uani 1 1 d .
O12 O 0.9555(4) 1.1700(4) 0.2253(4) 0.0274(9) Uani 1 1 d .
O13 O 1.2059(5) 1.3625(4) 0.4032(4) 0.0285(9) Uani 1 1 d .
O14 O 0.5694(5) 0.1586(3) -0.0144(3) 0.0263(9) Uani 1 1 d .
H14 H 0.5484 0.1539 -0.0934 0.032 Uiso 1 1 d R
O15 O 0.2530(5) 0.1081(5) 0.0524(5) 0.0544(14) Uani 1 1 d .
H15A H 0.2406 0.1046 0.1240 0.065 Uiso 1 1 d R
H15B H 0.1674 0.1163 0.0112 0.065 Uiso 1 1 d R
C1 C 0.6156(6) 0.4280(5) -0.0753(5) 0.0209(12) Uani 1 1 d .
H1 H 0.5314 0.3599 -0.1368 0.025 Uiso 1 1 calc R
C2 C 0.7916(6) 0.6104(5) 0.0221(5) 0.0197(12) Uani 1 1 d .
H2 H 0.8528 0.6909 0.0398 0.024 Uiso 1 1 calc R
C3 C 0.5388(6) 0.1056(5) 0.3106(5) 0.0163(11) Uani 1 1 d .
H3 H 0.4975 0.0241 0.3063 0.020 Uiso 1 1 calc R
C4 C 0.6355(6) 0.3193(5) 0.3883(5) 0.0162(11) Uani 1 1 d .
H4 H 0.6728 0.4121 0.4465 0.019 Uiso 1 1 calc R

loop_
_atom_site_aniso_label
_atom_site_aniso_U_11
_atom_site_aniso_U_22
_atom_site_aniso_U_33
_atom_site_aniso_U_23
_atom_site_aniso_U_13
_atom_site_aniso_U_12
Cu1 0.0267(4) 0.0146(3) 0.0148(3) 0.0080(3) 0.0037(3) -0.0047(3)
Cu2 0.0255(5) 0.0133(5) 0.0131(4) 0.0059(4) 0.0025(4) -0.0038(4)
Mo1 0.0100(2) 0.0137(2) 0.0151(2) 0.00875(18) 0.00346(17) 0.00074(17)
Mo2 0.0150(2) 0.0155(2) 0.0162(2) 0.00896(19) 0.00768(18) 0.00100(18)
Mo3 0.0142(2) 0.0128(2) 0.0149(2) 0.00792(18) 0.00431(17) 0.00114(17)
Mo4 0.0183(2) 0.0160(2) 0.0159(2) 0.01003(19) 0.00506(18) 0.00203(18)
N1 0.023(2) 0.014(2) 0.016(2) 0.0064(18) 0.0041(18) -0.0006(18)
N2 0.021(2) 0.016(2) 0.015(2) 0.0078(18) 0.0064(18) -0.0003(18)
N3 0.020(2) 0.019(2) 0.018(2) 0.0125(19) 0.0095(18) 0.0083(19)
N4 0.027(3) 0.040(3) 0.029(3) 0.026(2) 0.001(2) 0.009(2)
N5 0.020(2) 0.011(2) 0.017(2) 0.0068(18) 0.0014(18) -0.0022(18)
N6 0.015(2) 0.015(2) 0.017(2) 0.0099(18) 0.0025(17) -0.0003(17)
N7 0.013(2) 0.020(2) 0.015(2) 0.0122(18) 0.0028(17) 0.0024(18)
N8 0.032(3) 0.024(3) 0.015(2) 0.008(2) 0.0096(19) -0.001(2)
O1 0.0172(18) 0.0138(18) 0.0186(18) 0.0093(15) 0.0078(14) 0.0019(14)
O2 0.0154(18) 0.0164(18) 0.0210(19) 0.0142(15) 0.0087(14) 0.0025(14)
O3 0.0156(18) 0.0170(19) 0.0184(18) 0.0114(15) 0.0055(14) -0.0002(15)
O4 0.022(2) 0.024(2) 0.020(2) 0.0119(16) 0.0018(16) 0.0035(16)
O5 0.0165(19) 0.021(2) 0.0201(19) 0.0107(16) 0.0047(15) 0.0042(15)
O6 0.0168(19) 0.021(2) 0.0233(19) 0.0134(16) 0.0094(15) 0.0025(15)
O7 0.031(2) 0.030(2) 0.020(2) 0.0137(17) 0.0053(17) -0.0025(18)
O8 0.022(2) 0.018(2) 0.027(2) 0.0100(16) 0.0115(16) 0.0052(16)
O9 0.031(2) 0.023(2) 0.0179(19) 0.0140(16) 0.0024(16) -0.0038(17)
O10 0.0166(18) 0.0181(19) 0.0172(18) 0.0101(15) 0.0022(14) 0.0022(15)
O11 0.029(2) 0.028(2) 0.033(2) 0.0156(19) 0.0185(18) 0.0126(18)
O12 0.029(2) 0.034(2) 0.018(2) 0.0134(17) 0.0007(16) 0.0025(18)
O13 0.035(2) 0.023(2) 0.032(2) 0.0176(18) 0.0090(18) -0.0023(18)
O14 0.045(3) 0.016(2) 0.0134(19) 0.0070(16) 0.0023(17) -0.0065(18)
O15 0.026(2) 0.091(4) 0.068(3) 0.061(3) 0.003(2) 0.004(3)
C1 0.018(3) 0.023(3) 0.018(3) 0.005(2) 0.008(2) 0.005(2)
C2 0.023(3) 0.019(3) 0.019(3) 0.010(2) 0.006(2) 0.002(2)
C3 0.014(3) 0.019(3) 0.020(3) 0.013(2) 0.005(2) 0.005(2)
C4 0.017(3) 0.016(3) 0.015(3) 0.008(2) 0.002(2) 0.000(2)

loop_
_atom_type_symbol
_atom_type_description
_atom_type_scat_dispersion_real
_atom_type_scat_dispersion_imag
_atom_type_scat_source
C C 0.0033 0.0016 'International Tables Vol C Tables 4.2.6.8 and 6.1.1.4'
H H 0.0000 0.0000 'International Tables Vol C Tables 4.2.6.8 and 6.1.1.4'
N N 0.0061 0.0033 'International Tables Vol C Tables 4.2.6.8 and 6.1.1.4'
O O 0.0106 0.0060 'International Tables Vol C Tables 4.2.6.8 and 6.1.1.4'
Cu Cu 0.3201 1.2651 'International Tables Vol C Tables 4.2.6.8 and 6.1.1.4'
Mo Mo -1.6832 0.6857 'International Tables Vol C Tables 4.2.6.8 and 6.1.1.4'

loop_
_geom_angle_atom_site_label_1
_geom_angle_atom_site_label_2
_geom_angle_atom_site_label_3
_geom_angle
_geom_angle_site_symmetry_1
_geom_angle_site_symmetry_3
O14 Cu1 O9 166.68(17) . .
O14 Cu1 N5 88.40(16) . .
O9 Cu1 N5 90.50(16) . .
O14 Cu1 N2 98.12(16) . .
O9 Cu1 N2 85.97(16) . .
N5 Cu1 N2 165.93(17) . .
O14 Cu2 O14 180 2_655 .
O14 Cu2 N6 92.76(15) 2_655 .
O14 Cu2 N6 87.24(15) . .
O14 Cu2 N6 87.24(15) 2_655 2_655
O14 Cu2 N6 92.76(15) . 2_655
N6 Cu2 N6 180 . 2_655
O14 Cu2 O15 94.36(16) 2_655 .
O14 Cu2 O15 85.64(16) . .
N6 Cu2 O15 79.06(16) . .
N6 Cu2 O15 100.94(16) 2_655 .
O4 Mo1 O5 104.00(16) . .
O4 Mo1 O3 102.85(16) . .
O5 Mo1 O3 102.49(16) . .
O4 Mo1 O2 104.99(16) . .
O5 Mo1 O2 98.86(16) . .
O3 Mo1 O2 139.33(14) . .
O4 Mo1 O1 95.47(15) . .
O5 Mo1 O1 160.25(14) . .
O3 Mo1 O1 75.84(13) . .
O2 Mo1 O1 72.54(13) . .
O4 Mo1 O2 178.39(15) . 2_776
O5 Mo1 O2 76.82(13) . 2_776
O3 Mo1 O2 75.59(13) . 2_776
O2 Mo1 O2 76.17(14) . 2_776
O1 Mo1 O2 83.79(12) . 2_776
O7 Mo2 O8 105.05(18) . .
O7 Mo2 O6 98.34(17) . .
O8 Mo2 O6 102.04(16) . .
O7 Mo2 O1 95.72(16) . .
O8 Mo2 O1 103.52(16) . .
O6 Mo2 O1 146.39(14) . .
O7 Mo2 O2 102.28(16) . .
O8 Mo2 O2 152.62(15) . .
O6 Mo2 O2 75.40(13) . .
O1 Mo2 O2 71.84(13) . .
O7 Mo2 O5 173.98(16) . 2_776
O8 Mo2 O5 80.88(15) . 2_776
O6 Mo2 O5 81.21(13) . 2_776
O1 Mo2 O5 81.68(13) . 2_776
O2 Mo2 O5 71.76(12) . 2_776
O11 Mo3 O9 105.47(18) . .
O11 Mo3 O10 102.98(17) . .
O9 Mo3 O10 102.01(16) . .
O11 Mo3 O1 96.42(17) . .
O9 Mo3 O1 146.87(16) . .
O10 Mo3 O1 96.80(14) . .
O11 Mo3 O3 167.03(16) . .
O9 Mo3 O3 87.12(15) . .
O10 Mo3 O3 76.81(13) . .
O1 Mo3 O3 70.86(13) . .
O11 Mo3 N1 91.97(17) . .
O9 Mo3 N1 77.20(15) . .
O10 Mo3 N1 164.57(15) . .
O1 Mo3 N1 77.49(14) . .
O3 Mo3 N1 87.77(13) . .
O12 Mo4 O13 105.55(19) . .
O12 Mo4 O6 100.17(17) . .
O13 Mo4 O6 96.44(17) . .
O12 Mo4 O10 97.54(16) . 2_776
O13 Mo4 O10 101.43(17) . 2_776
O6 Mo4 O10 150.40(14) . 2_776
O12 Mo4 O2 92.46(16) . .
O13 Mo4 O2 160.37(16) . .
O6 Mo4 O2 72.28(13) . .
O10 Mo4 O2 83.47(13) 2_776 .
O12 Mo4 O3 162.58(16) . 2_776
O13 Mo4 O3 91.22(15) . 2_776
O6 Mo4 O3 82.21(13) . 2_776
O10 Mo4 O3 74.06(12) 2_776 2_776
O2 Mo4 O3 71.69(12) . 2_776
C2 N1 N2 106.8(4) . .
C2 N1 Mo3 133.0(3) . .
N2 N1 Mo3 119.8(3) . .
C1 N2 N1 107.6(4) . .
C1 N2 Cu1 134.7(4) . .
N1 N2 Cu1 117.0(3) . .
C1 N3 C2 106.6(4) . .
C1 N3 N4 126.2(4) . .
C2 N3 N4 127.0(4) . .
N3 N4 H4A 120.0 . .
N3 N4 H4B 120.0 . .
H4A N4 H4B 120.0 . .
C4 N5 N6 108.4(4) . .
C4 N5 Cu1 130.0(4) . .
N6 N5 Cu1 121.2(3) . .
C3 N6 N5 106.9(4) . .
C3 N6 Cu2 133.0(4) . .
N5 N6 Cu2 117.7(3) . .
C4 N7 C3 106.7(4) . .
C4 N7 N8 124.8(4) . .
C3 N7 N8 128.4(4) . .
N7 N8 H8A 120.0 . .
N7 N8 H8B 120.0 . .
H8A N8 H8B 120.0 . .
Mo2 O1 Mo3 147.36(18) . .
Mo2 O1 Mo1 105.66(15) . .
Mo3 O1 Mo1 105.91(15) . .
Mo1 O2 Mo2 106.73(15) . .
Mo1 O2 Mo4 150.75(17) . .
Mo2 O2 Mo4 92.33(12) . .
Mo1 O2 Mo1 103.83(14) . 2_776
Mo2 O2 Mo1 96.14(12) . 2_776
Mo4 O2 Mo1 95.72(12) . 2_776
Mo1 O3 Mo3 107.28(15) . .
Mo1 O3 Mo4 115.97(15) . 2_776
Mo3 O3 Mo4 89.45(11) . 2_776
Mo1 O5 Mo2 114.67(16) . 2_776
Mo2 O6 Mo4 114.82(17) . .
Mo3 O9 Cu1 138.4(2) . .
Mo3 O10 Mo4 116.43(17) . 2_776
Cu1 O14 Cu2 124.07(19) . .
Cu1 O14 H14 118.0 . .
Cu2 O14 H14 118.0 . .
Cu2 O15 H15A 105.5 . .
Cu2 O15 H15B 140.5 . .
H15A O15 H15B 108.5 . .
N2 C1 N3 109.8(5) . .
N2 C1 H1 125.1 . .
N3 C1 H1 125.1 . .
N1 C2 N3 109.2(5) . .
N1 C2 H2 125.4 . .
N3 C2 H2 125.4 . .
N6 C3 N7 109.3(5) . .
N6 C3 H3 125.4 . .
N7 C3 H3 125.4 . .
N5 C4 N7 108.7(4) . .
N5 C4 H4 125.6 . .
N7 C4 H4 125.6 . .

loop_
_geom_bond_atom_site_label_1
_geom_bond_atom_site_label_2
_geom_bond_distance
_geom_bond_site_symmetry_2
Cu1 O14 1.885(3) .
Cu1 O9 1.926(4) .
Cu1 N5 1.956(4) .
Cu1 N2 1.993(4) .
Cu2 O14 1.911(4) 2_655
Cu2 O14 1.911(4) .
Cu2 N6 2.040(4) .
Cu2 N6 2.040(4) 2_655
Cu2 O15 2.631(5) .
Mo1 O4 1.707(3) .
Mo1 O5 1.754(3) .
Mo1 O3 1.869(3) .
Mo1 O2 1.942(3) .
Mo1 O1 2.207(3) .
Mo1 O2 2.484(3) 2_776
Mo2 O7 1.707(4) .
Mo2 O8 1.724(3) .
Mo2 O6 1.917(4) .
Mo2 O1 1.976(3) .
Mo2 O2 2.210(3) .
Mo2 O5 2.381(3) 2_776
Mo3 O11 1.693(4) .
Mo3 O9 1.764(4) .
Mo3 O10 1.845(3) .
Mo3 O1 2.018(3) .
Mo3 O3 2.308(3) .
Mo3 N1 2.318(4) .
Mo4 O12 1.696(4) .
Mo4 O13 1.705(4) .
Mo4 O6 1.957(3) .
Mo4 O10 1.984(4) 2_776
Mo4 O2 2.313(3) .
Mo4 O3 2.319(3) 2_776
N1 C2 1.321(6) .
N1 N2 1.384(6) .
N2 C1 1.301(6) .
N3 C1 1.344(7) .
N3 C2 1.349(7) .
N3 N4 1.402(5) .
N4 H4A 0.8600 .
N4 H4B 0.8600 .
N5 C4 1.308(6) .
N5 N6 1.376(6) .
N6 C3 1.309(6) .
N7 C4 1.346(6) .
N7 C3 1.357(6) .
N7 N8 1.413(6) .
N8 H8A 0.8600 .
N8 H8B 0.8600 .
O2 Mo1 2.484(3) 2_776
O3 Mo4 2.319(3) 2_776
O5 Mo2 2.381(3) 2_776
O10 Mo4 1.984(3) 2_776
O14 H14 0.8500 .
O15 H15A 0.8500 .
O15 H15B 0.8500 .
C1 H1 0.9300 .
C2 H2 0.9300 .
C3 H3 0.9300 .
C4 H4 0.9300 .
